data_2104544
loop_
_publ_author_name
'Marsh, Richard E.'

_publ_section_title
;
 Space groups <i>P</i>1 and <i>Cc</i>: how are they doing?
;
_journal_coeditor_code BK5088
_journal_issue 6
_journal_name_full 'Acta Crystallographica Section B'
_journal_page_first 782
_journal_page_last 783
_journal_paper_doi 10.1107/S0108768109046448
_journal_volume 65
_journal_year 2009
_chemical_formula_moiety 'C22 H14 O3'
_chemical_formula_sum 'C22 H14 O3'
_chemical_formula_weight 326.35
_chemical_name_systematic
;
Beta-naphthaflavone 4'-propargyl ether
;
_space_group_IT_number 9
_symmetry_cell_setting monoclinic
_symmetry_space_group_name_Hall 'C -2yc'
_symmetry_space_group_name_H-M 'C 1 c 1'
_cell_angle_alpha 90.0
_cell_angle_beta 98.02(1)
_cell_angle_gamma 90.0
_cell_formula_units_Z 4
_cell_length_a 15.160(2)
_cell_length_b 4.8871(5)
_cell_length_c 21.788(3)
_cell_measurement_temperature 298
_cell_volume 1598.5(3)
_diffrn_radiation_type MoK\a
_diffrn_radiation_wavelength 0.70930
_exptl_crystal_colour Yellow
_exptl_crystal_density_diffrn 1.356
_exptl_crystal_density_method 'not measured'
_exptl_crystal_description Cube
_exptl_crystal_F_000 680
_cod_data_source_file bk5088.cif
_cod_data_source_block CEPKOY
_cod_original_cell_volume 1598.4(4)
_cod_original_sg_symbol_H-M Cc
_cod_database_code 2104544

loop_
_symmetry_equiv_pos_as_xyz
'x, y, z'
'x, -y, 1/2+z'
'1/2+x, 1/2+y, z'
'1/2+x, 1/2-y, 1/2+z'

loop_
_atom_site_label
_atom_site_type_symbol
_atom_site_fract_x
_atom_site_fract_y
_atom_site_fract_z
_atom_site_occupancy
C1 C 0.4419 0.8606 0.2205 1
O1 O 0.4172 0.6623 0.2599 1
C2 C 0.4726 0.6078 0.3131 1
C3 C 0.5496 0.7374 0.3278 1
H1 H 0.585 0.715 0.363 1
C4 C 0.5816 0.9407 0.2890 1
O2 O 0.6534 1.0532 0.3042 1
C5 C 0.5199 1.0016 0.2318 1
C6 C 0.5371 1.2009 0.1860 1
C7 C 0.6157 1.3596 0.1922 1
H2 H 0.659 1.327 0.228 1
C8 C 0.6284 1.5512 0.1476 1
H3 H 0.676 1.668 0.154 1
C9 C 0.5654 1.5878 0.0962 1
H4 H 0.574 1.747 0.067 1
C10 C 0.4897 1.4372 0.0880 1
H5 H 0.445 1.466 0.054 1
C11 C 0.4738 1.2431 0.1328 1
C12 C 0.3937 1.0875 0.1252 1
H6 H 0.348 1.121 0.088 1
C13 C 0.3776 0.8980 0.1680 1
H7 H 0.326 0.805 0.159 1
C14 C 0.4338 0.3948 0.3500 1
C15 C 0.4767 0.3225 0.4090 1
H8 H 0.530 0.429 0.430 1
C16 C 0.4408 0.1261 0.4429 1
H9 H 0.474 0.087 0.486 1
C17 C 0.3612 -0.0004 0.4209 1
C18 C 0.3176 0.0650 0.3620 1
H10 H 0.268 -0.017 0.346 1
C19 C 0.3546 0.2631 0.3279 1
H11 H 0.321 0.303 0.288 1
O3 O 0.3315 -0.1849 0.4595 1
C20 C 0.2474 -0.3027 0.4406 1
H12 H 0.244 -0.426 0.404 1
H13 H 0.202 -0.162 0.433 1
C21 C 0.2245 -0.4804 0.4888 1
C22 C 0.2042 -0.6222 0.5266 1
H14 H 0.187 -0.715 0.560 1

loop_
_geom_angle_atom_site_label_1
_geom_angle_atom_site_label_2
_geom_angle_atom_site_label_3
_geom_angle
_geom_angle_site_symmetry_1
_geom_angle_site_symmetry_2
_geom_angle_site_symmetry_3
_geom_angle_publ_flag
C1 O1 C2 118.61 . . . yes
C17 O3 C20 117.23 . . . yes
O1 C1 C5 123.17 . . . yes
O1 C1 C13 112.29 . . . yes
C5 C1 C13 124.54 . . . no
O1 C2 C3 122.01 . . . yes
O1 C2 C14 110.76 . . . yes
C3 C2 C14 127.22 . . . no
C2 C3 C4 123.19 . . . no
O2 C4 C3 120.92 . . . yes
O2 C4 C5 124.85 . . . yes
C3 C4 C5 114.21 . . . no
C1 C5 C4 118.78 . . . no
C1 C5 C6 116.91 . . . no
C4 C5 C6 124.31 . . . no
C5 C6 C7 122.38 . . . no
C5 C6 C11 119.86 . . . no
C7 C6 C11 117.75 . . . no
C6 C7 C8 120.21 . . . no
C7 C8 C9 120.69 . . . no
C8 C9 C10 121.00 . . . no
C9 C10 C11 119.96 . . . no
C6 C11 C10 120.36 . . . no
C6 C11 C12 119.24 . . . no
C10 C11 C12 120.40 . . . no
C11 C12 C13 121.06 . . . no
C1 C13 C12 118.39 . . . no
C2 C14 C15 120.30 . . . no
C2 C14 C19 121.72 . . . no
C15 C14 C19 117.98 . . . no
C14 C15 C16 120.17 . . . no
C15 C16 C17 121.36 . . . no
O3 C17 C16 115.68 . . . yes
O3 C17 C18 124.63 . . . yes
C16 C17 C18 119.69 . . . no
C17 C18 C19 118.53 . . . no
C14 C19 C18 122.23 . . . no
O3 C20 C21 109.49 . . . yes
C20 C21 C22 178.40 . . . no
C2 C3 H1 124.00 . . . no
C4 C3 H1 113.00 . . . no
C6 C7 H2 117.00 . . . no
C8 C7 H2 122.00 . . . no
C7 C8 H3 120.00 . . . no
C9 C8 H3 119.00 . . . no
C8 C9 H4 118.00 . . . no
C10 C9 H4 121.00 . . . no
C9 C10 H5 122.00 . . . no
C11 C10 H5 118.00 . . . no
C11 C12 H6 119.00 . . . no
C13 C12 H6 120.00 . . . no
C1 C13 H7 126.00 . . . no
C12 C13 H7 115.00 . . . no
C14 C15 H8 121.00 . . . no
C16 C15 H8 118.00 . . . no
C15 C16 H9 116.00 . . . no
C17 C16 H9 122.00 . . . no
C17 C18 H10 122.00 . . . no
C19 C18 H10 120.00 . . . no
C14 C19 H11 123.00 . . . no
C18 C19 H11 115.00 . . . no
O3 C20 H12 115.00 . . . no
O3 C20 H13 111.00 . . . no
C21 C20 H12 103.00 . . . no
C21 C20 H13 108.00 . . . no
H12 C20 H13 110.00 . . . no
C21 C22 H14 172.00 . . . no

loop_
_geom_bond_atom_site_label_1
_geom_bond_atom_site_label_2
_geom_bond_distance
_geom_bond_site_symmetry_1
_geom_bond_site_symmetry_2
_geom_bond_publ_flag
O1 C1 1.3806 . . yes
O1 C2 1.3595 . . yes
O2 C4 1.2232 . . yes
O3 C17 1.3523 . . yes
O3 C20 1.4071 . . yes
C1 C5 1.3611 . . no
C1 C13 1.4075 . . no
C2 C3 1.3274 . . no
C2 C14 1.4859 . . no
C3 C4 1.4323 . . no
C4 C5 1.4803 . . no
C5 C6 1.4440 . . no
C6 C7 1.4123 . . no
C6 C11 1.4130 . . no
C7 C8 1.3822 . . no
C8 C9 1.3784 . . no
C9 C10 1.3540 . . no
C10 C11 1.4058 . . no
C11 C12 1.4227 . . no
C12 C13 1.3603 . . no
C14 C15 1.4025 . . no
C14 C19 1.3880 . . no
C15 C16 1.3694 . . no
C16 C17 1.3809 . . no
C17 C18 1.3962 . . no
C18 C19 1.3857 . . no
C20 C21 1.4420 . . no
C21 C22 1.1506 . . no
C3 H1 0.8800 . . no
C7 H2 0.9600 . . no
C8 H3 0.9200 . . no
C9 H4 1.0200 . . no
C10 H5 0.9400 . . no
C12 H6 1.0000 . . no
C13 H7 0.9000 . . no
C15 H8 1.0100 . . no
C16 H9 1.0200 . . no
C18 H10 0.8800 . . no
C19 H11 0.9600 . . no
C20 H12 1.0000 . . no
C20 H13 0.9700 . . no
C22 H14 0.9300 . . no

loop_
_cod_related_entry_id
_cod_related_entry_database
_cod_related_entry_code
1 ChemSpider 29407737
